data_4314022
loop_
_publ_author_name
'Sarah B. Hawkeswood'
'Douglas W. Stephan'

_publ_section_title
;
 Synthesis and Characterization of Vanadium(V)-Phosphinimide Complexes
;
_journal_name_full 'Inorganic Chemistry'
_journal_page_first 5429
_journal_page_last 5433
_journal_paper_doi 10.1021/ic030151d
_journal_volume 42
_journal_year 2003
_chemical_formula_sum 'C36 H54 N2 P V'
_chemical_formula_weight 596.72
_space_group_IT_number 2
_symmetry_cell_setting triclinic
_symmetry_space_group_name_Hall '-P 1'
_symmetry_space_group_name_H-M 'P -1'
_atom_sites_solution_hydrogens geom
_atom_sites_solution_primary direct
_atom_sites_solution_secondary difmap
_audit_creation_method SHELXL-97
_cell_angle_alpha 88.73(3)
_cell_angle_beta 73.30(3)
_cell_angle_gamma 63.48(3)
_cell_formula_units_Z 2
_cell_length_a 12.220(3)
_cell_length_b 13.049(6)
_cell_length_c 13.108(5)
_cell_measurement_temperature 293(2)
_cell_measurement_theta_max 25.0
_cell_measurement_theta_min 2.0
_cell_volume 1777.6(13)
_computing_structure_refinement 'SHELXL-97 (Sheldrick, 1997)'
_computing_structure_solution 'SHELXS-97 (Sheldrick, 1990)'
_diffrn_ambient_temperature 293(2)
_diffrn_measured_fraction_theta_full 0.468
_diffrn_measured_fraction_theta_max 0.468
_diffrn_radiation_monochromator graphite
_diffrn_radiation_source 'fine-focus sealed tube'
_diffrn_radiation_type MoK\a
_diffrn_radiation_wavelength 0.71073
_diffrn_reflns_av_R_equivalents 0.0000
_diffrn_reflns_av_sigmaI/netI 0.0599
_diffrn_reflns_limit_h_max 14
_diffrn_reflns_limit_h_min -6
_diffrn_reflns_limit_k_max 14
_diffrn_reflns_limit_k_min -11
_diffrn_reflns_limit_l_max 15
_diffrn_reflns_limit_l_min 0
_diffrn_reflns_number 2935
_diffrn_reflns_theta_full 25.00
_diffrn_reflns_theta_max 25.00
_diffrn_reflns_theta_min 2.25
_exptl_absorpt_coefficient_mu 0.348
_exptl_absorpt_correction_T_max 0.152633
_exptl_absorpt_correction_T_min 0.088162
_exptl_absorpt_correction_type sadabs
_exptl_crystal_density_diffrn 1.115
_exptl_crystal_density_method 'not measured'
_exptl_crystal_F_000 644
_exptl_crystal_size_max 0.30
_exptl_crystal_size_mid 0.28
_exptl_crystal_size_min 0.22
_refine_diff_density_max 0.212
_refine_diff_density_min -0.223
_refine_diff_density_rms 0.048
_refine_ls_extinction_method none
_refine_ls_goodness_of_fit_ref 1.120
_refine_ls_hydrogen_treatment mixed
_refine_ls_matrix_type full
_refine_ls_number_parameters 361
_refine_ls_number_reflns 2935
_refine_ls_number_restraints 0
_refine_ls_restrained_S_all 1.120
_refine_ls_R_factor_all 0.1158
_refine_ls_R_factor_gt 0.0797
_refine_ls_shift/su_max 0.000
_refine_ls_shift/su_mean 0.000
_refine_ls_structure_factor_coef Fsqd
_refine_ls_weighting_details 'calc w=1/[\s^2^(Fo^2^)+(0.0705P)^2^+4.7081P] where P=(Fo^2^+2Fc^2^)/3'
_refine_ls_weighting_scheme calc
_refine_ls_wR_factor_gt 0.1722
_refine_ls_wR_factor_ref 0.1995
_reflns_number_gt 2178
_reflns_number_total 2935
_reflns_threshold_expression >2sigma(I)
_cod_data_source_file ic030151d_3.cif
_cod_data_source_block (t-Bu3PN)(C6H3i-Pr2N)VPh2
_cod_depositor_comments
;
The following automatic conversions were performed:

'_symmetry_cell_setting' tag value 'tricinic' was replaced with
'triclinic' value as specified in the replacement file
'/home/robertas/cod-tools/perl-scripts/inputs/replacement_values.lst'.

Automatic conversion script
Id: cif_fix_values 3143 2015-03-26 13:38:13Z robertas 
;
_cod_original_cell_volume 1777.6(12)
_cod_database_code 4314022

loop_
_symmetry_equiv_pos_as_xyz
'x, y, z'
'-x, -y, -z'

loop_
_atom_site_label
_atom_site_type_symbol
_atom_site_fract_x
_atom_site_fract_y
_atom_site_fract_z
_atom_site_U_iso_or_equiv
_atom_site_adp_type
_atom_site_occupancy
_atom_site_symmetry_multiplicity
_atom_site_calc_flag
_atom_site_refinement_flags
_atom_site_disorder_assembly
_atom_site_disorder_group
V1 V 0.35560(15) -0.24546(14) 0.34553(9) 0.0378(5) Uani 1 1 d . . .
P1 P 0.6659(2) -0.3232(2) 0.26039(16) 0.0448(8) Uani 1 1 d . . .
N1 N 0.5222(7) -0.3037(6) 0.3108(4) 0.0399(19) Uani 1 1 d . . .
N2 N 0.2843(7) -0.1527(6) 0.2670(4) 0.039(2) Uani 1 1 d . . .
C1 C 0.6965(10) -0.3042(10) 0.1132(6) 0.055(3) Uani 1 1 d . . .
C2 C 0.6228(13) -0.1764(11) 0.1012(8) 0.088(5) Uani 1 1 d . . .
H2A H 0.6384 -0.1668 0.0264 0.132 Uiso 1 1 calc R . .
H2B H 0.6515 -0.1323 0.1345 0.132 Uiso 1 1 calc R . .
H2C H 0.5324 -0.1498 0.1352 0.132 Uiso 1 1 calc R . .
C3 C 0.8363(12) -0.3481(11) 0.0490(8) 0.087(4) Uani 1 1 d . . .
H3A H 0.8434 -0.3355 -0.0245 0.130 Uiso 1 1 calc R . .
H3B H 0.8825 -0.4292 0.0530 0.130 Uiso 1 1 calc R . .
H3C H 0.8720 -0.3075 0.0777 0.130 Uiso 1 1 calc R . .
C4 C 0.6362(11) -0.3664(10) 0.0646(7) 0.081(4) Uani 1 1 d . . .
H4A H 0.6508 -0.3582 -0.0104 0.122 Uiso 1 1 calc R . .
H4B H 0.5453 -0.3325 0.1009 0.122 Uiso 1 1 calc R . .
H4C H 0.6753 -0.4469 0.0733 0.122 Uiso 1 1 calc R . .
C5 C 0.6850(12) -0.2129(11) 0.3355(8) 0.062(3) Uani 1 1 d . . .
C6 C 0.6862(14) -0.2457(11) 0.4495(8) 0.104(5) Uani 1 1 d . . .
H6A H 0.6954 -0.1897 0.4879 0.156 Uiso 1 1 calc R . .
H6B H 0.7570 -0.3205 0.4442 0.156 Uiso 1 1 calc R . .
H6C H 0.6070 -0.2471 0.4871 0.156 Uiso 1 1 calc R . .
C7 C 0.5654(14) -0.0955(12) 0.3519(9) 0.094(5) Uani 1 1 d . . .
H7A H 0.5742 -0.0389 0.3898 0.140 Uiso 1 1 calc R . .
H7B H 0.4903 -0.1019 0.3929 0.140 Uiso 1 1 calc R . .
H7C H 0.5571 -0.0724 0.2834 0.140 Uiso 1 1 calc R . .
C8 C 0.8080(12) -0.2021(11) 0.2790(10) 0.097(4) Uani 1 1 d . . .
H8A H 0.8118 -0.1448 0.3205 0.146 Uiso 1 1 calc R . .
H8B H 0.8068 -0.1798 0.2089 0.146 Uiso 1 1 calc R . .
H8C H 0.8820 -0.2751 0.2724 0.146 Uiso 1 1 calc R . .
C9 C 0.7759(11) -0.4728(10) 0.2790(8) 0.063(3) Uani 1 1 d . . .
C10 C 0.7875(12) -0.5646(10) 0.1958(9) 0.086(4) Uani 1 1 d . . .
H10A H 0.8442 -0.6405 0.2070 0.129 Uiso 1 1 calc R . .
H10B H 0.8214 -0.5504 0.1243 0.129 Uiso 1 1 calc R . .
H10C H 0.7041 -0.5590 0.2053 0.129 Uiso 1 1 calc R . .
C11 C 0.7128(13) -0.4994(10) 0.3895(8) 0.091(4) Uani 1 1 d . . .
H11A H 0.7678 -0.5760 0.4007 0.137 Uiso 1 1 calc R . .
H11B H 0.6312 -0.4940 0.3916 0.137 Uiso 1 1 calc R . .
H11C H 0.7002 -0.4448 0.4450 0.137 Uiso 1 1 calc R . .
C12 C 0.9150(12) -0.4952(11) 0.2660(11) 0.099(5) Uani 1 1 d . . .
H12A H 0.9647 -0.5735 0.2768 0.148 Uiso 1 1 calc R . .
H12B H 0.9134 -0.4436 0.3180 0.148 Uiso 1 1 calc R . .
H12C H 0.9531 -0.4825 0.1951 0.148 Uiso 1 1 calc R . .
C13 C 0.2434(10) -0.0833(10) 0.1891(6) 0.042(3) Uani 1 1 d . . .
C14 C 0.2270(10) -0.1333(9) 0.1017(6) 0.045(3) Uani 1 1 d . . .
C15 C 0.1742(13) -0.0604(12) 0.0325(7) 0.072(4) Uani 1 1 d . . .
H15A H 0.1636 -0.0913 -0.0250 0.087 Uiso 1 1 calc R . .
C16 C 0.1379(14) 0.0520(13) 0.0441(9) 0.084(5) Uani 1 1 d . . .
H16A H 0.0985 0.0980 -0.0028 0.101 Uiso 1 1 calc R . .
C17 C 0.1578(13) 0.1027(11) 0.1259(8) 0.076(4) Uani 1 1 d . . .
H17A H 0.1357 0.1809 0.1316 0.092 Uiso 1 1 calc R . .
C18 C 0.2116(11) 0.0330(11) 0.1985(6) 0.050(3) Uani 1 1 d . . .
C19 C 0.2645(10) -0.2596(10) 0.0872(7) 0.061(3) Uani 1 1 d . . .
H19A H 0.3136 -0.2959 0.1366 0.073 Uiso 1 1 calc R . .
C20 C 0.1493(13) -0.2836(11) 0.1174(9) 0.091(4) Uani 1 1 d . . .
H20A H 0.0951 -0.2467 0.1886 0.136 Uiso 1 1 calc R . .
H20B H 0.1784 -0.3654 0.1150 0.136 Uiso 1 1 calc R . .
H20C H 0.1015 -0.2540 0.0676 0.136 Uiso 1 1 calc R . .
C21 C 0.3550(13) -0.3176(11) -0.0278(7) 0.093(5) Uani 1 1 d . . .
H21A H 0.4266 -0.3008 -0.0449 0.140 Uiso 1 1 calc R . .
H21B H 0.3085 -0.2883 -0.0785 0.140 Uiso 1 1 calc R . .
H21C H 0.3858 -0.3996 -0.0312 0.140 Uiso 1 1 calc R . .
C22 C 0.2369(12) 0.0885(9) 0.2858(7) 0.056(3) Uani 1 1 d . . .
H22A H 0.2786 0.0276 0.3270 0.067 Uiso 1 1 calc R . .
C23 C 0.1120(14) 0.1800(11) 0.3636(9) 0.094(4) Uani 1 1 d . . .
H23A H 0.1313 0.2125 0.4170 0.141 Uiso 1 1 calc R . .
H23B H 0.0585 0.1453 0.3978 0.141 Uiso 1 1 calc R . .
H23C H 0.0678 0.2398 0.3249 0.141 Uiso 1 1 calc R . .
C24 C 0.3252(12) 0.1403(10) 0.2397(8) 0.077(4) Uani 1 1 d . . .
H24A H 0.3383 0.1736 0.2969 0.115 Uiso 1 1 calc R . .
H24B H 0.2875 0.1992 0.1974 0.115 Uiso 1 1 calc R . .
H24C H 0.4063 0.0814 0.1952 0.115 Uiso 1 1 calc R . .
C25 C 0.2733(11) -0.1597(10) 0.4985(5) 0.049(3) Uani 1 1 d . . .
C26 C 0.3292(11) -0.2146(9) 0.5764(6) 0.063(4) Uani 1 1 d . . .
H26A H 0.4075 -0.2815 0.5565 0.076 Uiso 1 1 calc R . .
C27 C 0.2666(16) -0.1684(13) 0.6845(7) 0.091(5) Uani 1 1 d . . .
H27A H 0.3058 -0.2040 0.7356 0.110 Uiso 1 1 calc R . .
C28 C 0.1514(16) -0.0740(14) 0.7165(7) 0.090(5) Uani 1 1 d . . .
H28A H 0.1103 -0.0469 0.7891 0.108 Uiso 1 1 calc R . .
C29 C 0.0951(12) -0.0181(11) 0.6421(7) 0.079(4) Uani 1 1 d . . .
H29A H 0.0164 0.0483 0.6627 0.095 Uiso 1 1 calc R . .
C30 C 0.1586(12) -0.0634(11) 0.5346(7) 0.058(3) Uani 1 1 d . . .
H30A H 0.1199 -0.0251 0.4842 0.069 Uiso 1 1 calc R . .
C31 C 0.3025(11) -0.3744(10) 0.3382(6) 0.044(3) Uani 1 1 d . . .
C32 C 0.3823(13) -0.4870(12) 0.2920(8) 0.068(4) Uani 1 1 d . . .
H32A H 0.4689 -0.5096 0.2572 0.081 Uiso 1 1 calc R . .
C33 C 0.3357(15) -0.5688(11) 0.2962(10) 0.084(4) Uani 1 1 d . . .
H33A H 0.3918 -0.6444 0.2647 0.101 Uiso 1 1 calc R . .
C34 C 0.2088(14) -0.5378(12) 0.3461(9) 0.066(4) Uani 1 1 d . . .
H34A H 0.1777 -0.5914 0.3486 0.080 Uiso 1 1 calc R . .
C35 C 0.1286(11) -0.4265(12) 0.3922(8) 0.063(4) Uani 1 1 d . . .
H35A H 0.0422 -0.4050 0.4270 0.076 Uiso 1 1 calc R . .
C36 C 0.1724(11) -0.3448(9) 0.3885(7) 0.057(3) Uani 1 1 d . . .
H36A H 0.1149 -0.2694 0.4198 0.068 Uiso 1 1 calc R . .

loop_
_atom_site_aniso_label
_atom_site_aniso_U_11
_atom_site_aniso_U_22
_atom_site_aniso_U_33
_atom_site_aniso_U_23
_atom_site_aniso_U_13
_atom_site_aniso_U_12
V1 0.0441(11) 0.0414(14) 0.0335(6) 0.0037(6) -0.0106(7) -0.0251(11)
P1 0.0459(18) 0.046(2) 0.0495(11) 0.0057(12) -0.0148(12) -0.0270(18)
N1 0.038(5) 0.040(6) 0.042(3) 0.004(3) -0.009(3) -0.019(5)
N2 0.051(6) 0.021(6) 0.037(3) -0.003(3) -0.008(3) -0.013(5)
C1 0.034(7) 0.052(11) 0.049(4) 0.002(5) 0.007(5) -0.006(7)
C2 0.083(11) 0.073(13) 0.076(6) 0.023(7) -0.016(7) -0.015(10)
C3 0.072(11) 0.076(11) 0.082(7) 0.007(6) -0.002(7) -0.022(9)
C4 0.087(10) 0.106(11) 0.055(5) 0.004(6) -0.029(6) -0.043(9)
C5 0.053(8) 0.056(11) 0.081(6) -0.011(6) -0.014(6) -0.031(8)
C6 0.129(13) 0.125(13) 0.093(8) -0.013(8) -0.048(9) -0.079(11)
C7 0.087(12) 0.080(14) 0.104(8) -0.034(8) -0.006(8) -0.042(11)
C8 0.072(10) 0.105(13) 0.138(10) -0.004(8) -0.020(9) -0.067(10)
C9 0.049(8) 0.047(10) 0.092(7) 0.018(6) -0.030(7) -0.018(7)
C10 0.093(11) 0.050(11) 0.114(8) 0.001(7) -0.034(9) -0.030(9)
C11 0.120(12) 0.085(11) 0.097(7) 0.045(7) -0.062(8) -0.055(10)
C12 0.067(10) 0.074(12) 0.157(11) 0.017(9) -0.063(10) -0.017(9)
C13 0.046(7) 0.039(10) 0.037(4) 0.007(4) -0.008(4) -0.018(7)
C14 0.049(7) 0.036(10) 0.046(4) 0.007(4) -0.018(5) -0.015(7)
C15 0.116(12) 0.068(12) 0.068(6) 0.031(6) -0.059(7) -0.055(11)
C16 0.106(12) 0.095(14) 0.090(7) 0.058(8) -0.065(8) -0.060(12)
C17 0.107(12) 0.059(11) 0.085(7) 0.037(6) -0.047(8) -0.048(9)
C18 0.056(8) 0.037(11) 0.053(5) 0.005(5) -0.014(5) -0.021(8)
C19 0.080(9) 0.066(10) 0.055(5) 0.004(5) -0.043(6) -0.036(8)
C20 0.110(12) 0.088(12) 0.098(7) 0.010(7) -0.038(8) -0.062(10)
C21 0.115(12) 0.104(12) 0.057(5) -0.018(6) -0.018(7) -0.052(10)
C22 0.078(10) 0.030(9) 0.058(5) 0.006(5) -0.011(6) -0.029(8)
C23 0.107(13) 0.073(12) 0.095(8) 0.001(7) -0.020(9) -0.041(10)
C24 0.099(11) 0.064(11) 0.089(7) 0.016(6) -0.029(7) -0.057(9)
C25 0.052(8) 0.072(11) 0.028(3) -0.004(4) -0.007(4) -0.036(8)
C26 0.080(10) 0.060(10) 0.042(4) 0.007(5) -0.014(5) -0.029(8)
C27 0.127(14) 0.119(16) 0.042(5) 0.023(6) -0.027(7) -0.069(12)
C28 0.129(14) 0.116(16) 0.037(5) -0.008(6) -0.003(7) -0.080(12)
C29 0.073(11) 0.080(12) 0.060(6) -0.028(6) 0.010(6) -0.030(9)
C30 0.043(8) 0.073(12) 0.050(5) -0.004(5) 0.000(5) -0.029(8)
C31 0.063(8) 0.032(10) 0.046(4) 0.014(5) -0.026(5) -0.024(8)
C32 0.054(9) 0.043(12) 0.092(7) -0.009(7) 0.001(7) -0.024(9)
C33 0.078(12) 0.044(12) 0.115(8) -0.017(7) -0.008(9) -0.027(10)
C34 0.081(11) 0.048(12) 0.085(7) 0.006(6) -0.028(7) -0.040(10)
C35 0.049(8) 0.078(13) 0.073(6) 0.020(7) -0.018(6) -0.040(9)
C36 0.060(8) 0.051(9) 0.068(5) 0.006(5) -0.020(6) -0.033(7)

loop_
_atom_type_symbol
_atom_type_description
_atom_type_scat_dispersion_real
_atom_type_scat_dispersion_imag
_atom_type_scat_source
C C 0.0033 0.0016 'International Tables Vol C Tables 4.2.6.8 and 6.1.1.4'
H H 0.0000 0.0000 'International Tables Vol C Tables 4.2.6.8 and 6.1.1.4'
N N 0.0061 0.0033 'International Tables Vol C Tables 4.2.6.8 and 6.1.1.4'
P P 0.1023 0.0942 'International Tables Vol C Tables 4.2.6.8 and 6.1.1.4'
V V 0.3005 0.5294 'International Tables Vol C Tables 4.2.6.8 and 6.1.1.4'

loop_
_geom_angle_atom_site_label_1
_geom_angle_atom_site_label_2
_geom_angle_atom_site_label_3
_geom_angle
_geom_angle_site_symmetry_1
_geom_angle_site_symmetry_3
_geom_angle_publ_flag
N2 V1 N1 116.8(3) . . ?
N2 V1 C25 106.7(4) . . ?
N1 V1 C25 109.5(3) . . ?
N2 V1 C31 103.6(3) . . ?
N1 V1 C31 110.5(4) . . ?
C25 V1 C31 109.5(4) . . ?
N1 P1 C9 107.8(5) . . ?
N1 P1 C1 109.1(4) . . ?
C9 P1 C1 110.9(5) . . ?
N1 P1 C5 107.8(5) . . ?
C9 P1 C5 110.3(5) . . ?
C1 P1 C5 110.8(5) . . ?
P1 N1 V1 162.5(5) . . ?
C13 N2 V1 171.1(7) . . ?
C3 C1 C2 108.8(10) . . ?
C3 C1 C4 109.9(9) . . ?
C2 C1 C4 105.4(9) . . ?
C3 C1 P1 114.8(7) . . ?
C2 C1 P1 109.5(6) . . ?
C4 C1 P1 107.9(8) . . ?
C7 C5 C8 110.4(10) . . ?
C7 C5 C6 105.7(9) . . ?
C8 C5 C6 109.0(8) . . ?
C7 C5 P1 108.8(7) . . ?
C8 C5 P1 113.4(8) . . ?
C6 C5 P1 109.3(8) . . ?
C11 C9 C12 111.6(9) . . ?
C11 C9 C10 104.6(11) . . ?
C12 C9 C10 106.2(9) . . ?
C11 C9 P1 108.1(8) . . ?
C12 C9 P1 114.9(9) . . ?
C10 C9 P1 111.0(7) . . ?
C18 C13 N2 121.4(7) . . ?
C18 C13 C14 120.0(8) . . ?
N2 C13 C14 118.5(10) . . ?
C15 C14 C13 117.3(11) . . ?
C15 C14 C19 121.4(8) . . ?
C13 C14 C19 121.4(7) . . ?
C16 C15 C14 123.0(9) . . ?
C15 C16 C17 121.2(9) . . ?
C18 C17 C16 118.4(12) . . ?
C13 C18 C17 120.0(9) . . ?
C13 C18 C22 121.9(8) . . ?
C17 C18 C22 118.1(12) . . ?
C14 C19 C20 112.9(9) . . ?
C14 C19 C21 112.0(9) . . ?
C20 C19 C21 111.3(8) . . ?
C24 C22 C23 109.4(9) . . ?
C24 C22 C18 112.5(7) . . ?
C23 C22 C18 111.7(9) . . ?
C30 C25 C26 116.3(8) . . ?
C30 C25 V1 125.7(6) . . ?
C26 C25 V1 117.2(8) . . ?
C25 C26 C27 119.6(12) . . ?
C28 C27 C26 121.9(10) . . ?
C27 C28 C29 119.8(9) . . ?
C28 C29 C30 118.1(12) . . ?
C25 C30 C29 124.4(10) . . ?
C32 C31 C36 116.8(9) . . ?
C32 C31 V1 126.7(8) . . ?
C36 C31 V1 116.5(8) . . ?
C31 C32 C33 121.5(12) . . ?
C34 C33 C32 120.5(12) . . ?
C35 C34 C33 118.7(11) . . ?
C34 C35 C36 121.7(11) . . ?
C35 C36 C31 120.8(11) . . ?

loop_
_geom_bond_atom_site_label_1
_geom_bond_atom_site_label_2
_geom_bond_distance
_geom_bond_site_symmetry_2
_geom_bond_publ_flag
V1 N2 1.674(7) . ?
V1 N1 1.741(7) . ?
V1 C25 2.054(8) . ?
V1 C31 2.068(10) . ?
P1 N1 1.589(7) . ?
P1 C9 1.871(11) . ?
P1 C1 1.889(8) . ?
P1 C5 1.894(10) . ?
N2 C13 1.400(10) . ?
C1 C3 1.509(14) . ?
C1 C2 1.532(14) . ?
C1 C4 1.560(15) . ?
C5 C7 1.537(15) . ?
C5 C8 1.540(15) . ?
C5 C6 1.548(14) . ?
C9 C11 1.546(16) . ?
C9 C12 1.547(15) . ?
C9 C10 1.568(14) . ?
C13 C18 1.387(13) . ?
C13 C14 1.434(11) . ?
C14 C15 1.377(13) . ?
C14 C19 1.501(13) . ?
C15 C16 1.327(15) . ?
C16 C17 1.405(14) . ?
C17 C18 1.398(13) . ?
C18 C22 1.540(12) . ?
C19 C20 1.518(15) . ?
C19 C21 1.554(13) . ?
C22 C24 1.498(14) . ?
C22 C23 1.525(15) . ?
C25 C30 1.356(13) . ?
C25 C26 1.398(11) . ?
C26 C27 1.400(13) . ?
C27 C28 1.346(17) . ?
C28 C29 1.364(15) . ?
C29 C30 1.392(12) . ?
C31 C32 1.377(13) . ?
C31 C36 1.405(13) . ?
C32 C33 1.411(15) . ?
C33 C34 1.365(16) . ?
C34 C35 1.364(14) . ?
C35 C36 1.386(13) . ?

loop_
_cod_related_entry_id
_cod_related_entry_database
_cod_related_entry_code
1 ChemSpider 30660934
